data_2205700
loop_
_publ_author_name
'Hong-Ping Xiao'

_publ_section_title
;Aquabis(1,10-phenanthroline-\k^2^<i>N</i>,<i>N</i>')(2-sulfobenzoato-\k<i>O</i>)manganese(II)
 trihydrate
;
_journal_issue 5
_journal_name_full 'Acta Crystallographica Section E'
_journal_page_first m942
_journal_page_last m944
_journal_paper_doi 10.1107/S1600536805011906
_journal_volume 61
_journal_year 2005
_chemical_formula_iupac '[Mn (C12 H8 N2)2 (C7 H4 S O5) (H2 O)] , 3H2 O'
_chemical_formula_moiety 'C31 H22 Mn N4 O6 S , 3H2 O'
_chemical_formula_sum 'C31 H28 Mn N4 O9 S'
_chemical_formula_weight 687.57
_chemical_name_systematic
;
[Aquabis(1,10-phenanthroline-\k^2^N,N')(2-sulfobenzoato-\kO)manganese(II)]
trihydrate
;
_space_group_IT_number 2
_symmetry_cell_setting triclinic
_symmetry_space_group_name_Hall '-P 1'
_symmetry_space_group_name_H-M 'P -1'
_atom_sites_solution_hydrogens geom
_atom_sites_solution_primary direct
_atom_sites_solution_secondary difmap
_audit_creation_method SHELXL97
_cell_angle_alpha 106.505(2)
_cell_angle_beta 94.417(2)
_cell_angle_gamma 110.455(2)
_cell_formula_units_Z 2
_cell_length_a 10.2204(11)
_cell_length_b 12.4047(13)
_cell_length_c 13.7842(15)
_cell_measurement_reflns_used 1690
_cell_measurement_temperature 298(2)
_cell_measurement_theta_max 21.05
_cell_measurement_theta_min 2.24
_cell_volume 1539.4(3)
_computing_cell_refinement 'SAINT (Bruker, 2002)'
_computing_data_collection 'SMART (Bruker, 2002)'
_computing_data_reduction SAINT
_computing_molecular_graphics 'XP in SHELXTL (Bruker, 2002)'
_computing_publication_material SHELXL97
_computing_structure_refinement 'SHELXL97 (Sheldrick, 1997)'
_computing_structure_solution 'SHELXS97 (Sheldrick, 1997)'
_diffrn_ambient_temperature 298(2)
_diffrn_measured_fraction_theta_full 0.992
_diffrn_measured_fraction_theta_max 0.992
_diffrn_measurement_device_type 'Bruker SMART CCD area-detector'
_diffrn_measurement_method '\f and \w'
_diffrn_radiation_monochromator graphite
_diffrn_radiation_source 'fine-focus sealed tube'
_diffrn_radiation_type MoK\a
_diffrn_radiation_wavelength 0.71073
_diffrn_reflns_av_R_equivalents 0.0445
_diffrn_reflns_av_sigmaI/netI 0.0763
_diffrn_reflns_limit_h_max 12
_diffrn_reflns_limit_h_min -12
_diffrn_reflns_limit_k_max 14
_diffrn_reflns_limit_k_min -14
_diffrn_reflns_limit_l_max 16
_diffrn_reflns_limit_l_min -16
_diffrn_reflns_number 11511
_diffrn_reflns_theta_full 25.30
_diffrn_reflns_theta_max 25.30
_diffrn_reflns_theta_min 1.86
_diffrn_standards_decay_% 0
_diffrn_standards_interval_time 0
_diffrn_standards_number 0
_exptl_absorpt_coefficient_mu 0.558
_exptl_absorpt_correction_T_max 0.9160
_exptl_absorpt_correction_T_min 0.8117
_exptl_absorpt_correction_type multi-scan
_exptl_absorpt_process_details '(SADABS; Bruker, 2002)'
_exptl_crystal_colour yellow
_exptl_crystal_density_diffrn 1.483
_exptl_crystal_density_method 'not measured'
_exptl_crystal_description rod
_exptl_crystal_F_000 710
_exptl_crystal_size_max 0.39
_exptl_crystal_size_mid 0.18
_exptl_crystal_size_min 0.16
_refine_diff_density_max 0.452
_refine_diff_density_min -0.434
_refine_ls_extinction_method none
_refine_ls_goodness_of_fit_ref 1.120
_refine_ls_hydrogen_treatment mixed
_refine_ls_matrix_type full
_refine_ls_number_parameters 439
_refine_ls_number_reflns 5575
_refine_ls_number_restraints 9
_refine_ls_restrained_S_all 1.120
_refine_ls_R_factor_all 0.1010
_refine_ls_R_factor_gt 0.0732
_refine_ls_shift/su_max 0.003
_refine_ls_shift/su_mean 0.000
_refine_ls_structure_factor_coef Fsqd
_refine_ls_weighting_details 'calc w = 1/[\s^2^(Fo^2^)+(0.0587P)^2^+0.7094P] where P=(Fo^2^+2Fc^2^)/3'
_refine_ls_weighting_scheme calc
_refine_ls_wR_factor_gt 0.1419
_refine_ls_wR_factor_ref 0.1539
_reflns_number_gt 4185
_reflns_number_total 5575
_reflns_threshold_expression I>2\s(I)
_cod_data_source_file dn6217.cif
_cod_data_source_block I
_cod_depositor_comments
;
The following automatic conversions were performed:
'_symmetry_cell_setting' value 'Triclinic' changed to 'triclinic'
according to '/home/saulius/struct/CIF-dictionaries/cif_core.dic'
dictionary named 'cif_core.dic' version 2.4.1 from 2010-06-29.

Automatic conversion script
Id: cif_fix_enum 1527 2010-12-29 10:47:43Z saulius 

The following automatic conversions were performed:

'_symmetry_cell_setting' value 'Triclinic' changed to 'triclinic'
according to /home/saulius/struct/CIF-dictionaries/cif_core.dic
dictionary named 'cif_core.dic' version 2.4.1 from 2010-06-29.

Automatic conversion script
Id: cif_fix_values 1715 2011-07-08 13:25:40Z adriana 
;
_cod_database_code 2205700
_cod_database_fobs_code 2205700

loop_
_symmetry_equiv_pos_as_xyz
'x, y, z'
'-x, -y, -z'

loop_
_atom_site_label
_atom_site_fract_x
_atom_site_fract_y
_atom_site_fract_z
_atom_site_U_iso_or_equiv
_atom_site_adp_type
_atom_site_calc_flag
_atom_site_refinement_flags
_atom_site_occupancy
_atom_site_type_symbol
Mn1 0.76836(7) 0.95273(6) 0.24448(5) 0.0281(2) Uani d . 1 Mn
S1 0.87676(12) 0.70189(10) 0.39829(8) 0.0347(3) Uani d . 1 S
O1 0.8370(3) 0.8073(3) 0.2128(2) 0.0381(7) Uani d . 1 O
O2 0.6471(4) 0.6488(3) 0.1125(3) 0.0589(10) Uani d . 1 O
O3 0.7336(3) 0.6963(3) 0.3798(2) 0.0489(9) Uani d . 1 O
O4 0.9842(3) 0.8252(3) 0.4244(2) 0.0417(8) Uani d . 1 O
O5 0.9004(4) 0.6446(3) 0.4713(3) 0.0559(9) Uani d . 1 O
O6 0.9404(4) 1.0152(3) 0.3748(2) 0.0462(9) Uani d D 1 O
O7 0.4290(6) 0.4383(5) 0.1076(4) 0.1107(19) Uani d D 1 O
O8 0.4822(6) 0.4638(6) 0.3176(5) 0.122(2) Uani d D 1 O
O9 0.7911(6) 0.5734(6) 0.6361(4) 0.1104(17) Uani d D 1 O
N1 0.6392(4) 0.9073(3) 0.0837(3) 0.0348(9) Uani d . 1 N
N2 0.9124(4) 1.0677(3) 0.1618(3) 0.0331(8) Uani d . 1 N
N3 0.7182(4) 1.1170(3) 0.3311(3) 0.0340(9) Uani d . 1 N
N4 0.5617(4) 0.8780(3) 0.2986(3) 0.0334(9) Uani d . 1 N
C1 0.7671(5) 0.6946(4) 0.1691(3) 0.0352(11) Uani d . 1 C
C2 0.8400(5) 0.6109(4) 0.1838(3) 0.0344(11) Uani d . 1 C
C3 0.8999(4) 0.6132(4) 0.2789(3) 0.0337(10) Uani d . 1 C
C4 0.9719(5) 0.5386(4) 0.2836(4) 0.0437(12) Uani d . 1 C
H4 1.0124 0.5409 0.3473 0.052 Uiso calc R 1 H
C5 0.9840(6) 0.4599(5) 0.1934(5) 0.0590(15) Uani d . 1 C
H5 1.0339 0.4107 0.1968 0.071 Uiso calc R 1 H
C6 0.9229(6) 0.4552(5) 0.1004(5) 0.0604(16) Uani d . 1 C
H6 0.9298 0.4016 0.0401 0.072 Uiso calc R 1 H
C7 0.8502(6) 0.5301(4) 0.0949(4) 0.0495(13) Uani d . 1 C
H7 0.8081 0.5257 0.0309 0.059 Uiso calc R 1 H
C8 0.5097(5) 0.8246(5) 0.0430(4) 0.0477(13) Uani d . 1 C
H8 0.4619 0.7807 0.0831 0.057 Uiso calc R 1 H
C9 0.4401(6) 0.7989(5) -0.0569(4) 0.0606(15) Uani d . 1 C
H9 0.3481 0.7399 -0.0822 0.073 Uiso calc R 1 H
C10 0.5078(6) 0.8608(5) -0.1160(4) 0.0592(15) Uani d . 1 C
H10 0.4624 0.8447 -0.1827 0.071 Uiso calc R 1 H
C11 0.6466(5) 0.9496(5) -0.0777(4) 0.0460(13) Uani d . 1 C
C12 0.7265(6) 1.0171(6) -0.1356(4) 0.0604(15) Uani d . 1 C
H12 0.6846 1.0051 -0.2022 0.073 Uiso calc R 1 H
C13 0.8611(6) 1.0980(5) -0.0969(4) 0.0581(15) Uani d . 1 C
H13 0.9103 1.1414 -0.1367 0.070 Uiso calc R 1 H
C14 0.9292(5) 1.1181(4) 0.0042(4) 0.0415(12) Uani d . 1 C
C15 1.0714(6) 1.1966(4) 0.0470(4) 0.0511(14) Uani d . 1 C
H15 1.1258 1.2403 0.0093 0.061 Uiso calc R 1 H
C16 1.1298(5) 1.2091(4) 0.1431(4) 0.0510(14) Uani d . 1 C
H16 1.2243 1.2611 0.1717 0.061 Uiso calc R 1 H
C17 1.0475(5) 1.1435(4) 0.1988(4) 0.0455(12) Uani d . 1 C
H17 1.0888 1.1532 0.2649 0.055 Uiso calc R 1 H
C18 0.8530(5) 1.0542(4) 0.0651(3) 0.0332(10) Uani d . 1 C
C19 0.7090(5) 0.9692(4) 0.0241(3) 0.0359(11) Uani d . 1 C
C20 0.7977(5) 1.2348(4) 0.3518(4) 0.0452(12) Uani d . 1 C
H20 0.8861 1.2556 0.3326 0.054 Uiso calc R 1 H
C21 0.7555(6) 1.3279(5) 0.4004(4) 0.0575(15) Uani d . 1 C
H21 0.8150 1.4089 0.4136 0.069 Uiso calc R 1 H
C22 0.6262(6) 1.2995(5) 0.4285(4) 0.0524(14) Uani d . 1 C
H22 0.5960 1.3610 0.4602 0.063 Uiso calc R 1 H
C23 0.5386(5) 1.1767(4) 0.4095(3) 0.0411(11) Uani d . 1 C
C24 0.4032(6) 1.1397(5) 0.4393(4) 0.0502(13) Uani d . 1 C
H24 0.3680 1.1979 0.4705 0.060 Uiso calc R 1 H
C25 0.3271(5) 1.0215(5) 0.4225(4) 0.0481(13) Uani d . 1 C
H25 0.2395 0.9993 0.4428 0.058 Uiso calc R 1 H
C26 0.3757(5) 0.9283(4) 0.3744(3) 0.0383(11) Uani d . 1 C
C27 0.2986(5) 0.8035(5) 0.3570(4) 0.0497(13) Uani d . 1 C
H27 0.2103 0.7778 0.3757 0.060 Uiso calc R 1 H
C28 0.3537(5) 0.7213(5) 0.3129(4) 0.0500(13) Uani d . 1 C
H28 0.3040 0.6386 0.3014 0.060 Uiso calc R 1 H
C29 0.4858(5) 0.7618(4) 0.2849(4) 0.0429(12) Uani d . 1 C
H29 0.5227 0.7043 0.2550 0.051 Uiso calc R 1 H
C30 0.5075(4) 0.9614(4) 0.3439(3) 0.0311(10) Uani d . 1 C
C31 0.5913(5) 1.0885(4) 0.3617(3) 0.0324(10) Uani d . 1 C
H6A 0.960(5) 0.958(3) 0.381(4) 0.049 Uiso d D 1 H
H6B 0.961(5) 1.064(3) 0.4351(19) 0.049 Uiso d D 1 H
H7A 0.407(5) 0.395(4) 0.0444(18) 0.049 Uiso d D 1 H
H7B 0.476(5) 0.509(2) 0.109(4) 0.049 Uiso d D 1 H
H8A 0.477(5) 0.452(5) 0.2538(17) 0.049 Uiso d D 1 H
H8B 0.557(3) 0.528(3) 0.340(4) 0.049 Uiso d D 1 H
H9A 0.713(3) 0.593(5) 0.636(3) 0.049 Uiso d D 1 H
H9B 0.821(4) 0.596(4) 0.584(3) 0.049 Uiso d D 1 H

loop_
_atom_site_aniso_label
_atom_site_aniso_U_11
_atom_site_aniso_U_22
_atom_site_aniso_U_33
_atom_site_aniso_U_12
_atom_site_aniso_U_13
_atom_site_aniso_U_23
Mn1 0.0273(4) 0.0291(4) 0.0273(4) 0.0102(3) 0.0067(3) 0.0091(3)
S1 0.0365(7) 0.0337(6) 0.0333(7) 0.0136(5) 0.0084(5) 0.0097(5)
O1 0.0455(19) 0.0260(17) 0.0402(19) 0.0154(15) 0.0048(15) 0.0066(14)
O2 0.057(2) 0.045(2) 0.055(2) 0.0144(19) -0.0133(19) 0.0028(18)
O3 0.0400(19) 0.061(2) 0.042(2) 0.0222(17) 0.0150(15) 0.0056(17)
O4 0.0463(19) 0.0324(17) 0.0341(18) 0.0098(15) 0.0018(14) 0.0016(14)
O5 0.076(3) 0.054(2) 0.046(2) 0.030(2) 0.0143(18) 0.0224(18)
O6 0.062(2) 0.034(2) 0.0333(19) 0.0220(18) -0.0106(17) -0.0010(15)
O7 0.119(4) 0.089(4) 0.059(3) -0.023(3) 0.007(3) 0.012(3)
O8 0.091(4) 0.135(5) 0.102(4) -0.016(3) 0.009(4) 0.060(4)
O9 0.136(5) 0.137(5) 0.076(4) 0.059(4) 0.036(3) 0.050(3)
N1 0.037(2) 0.035(2) 0.032(2) 0.0126(18) 0.0091(17) 0.0116(17)
N2 0.031(2) 0.030(2) 0.036(2) 0.0117(17) 0.0108(17) 0.0088(17)
N3 0.035(2) 0.032(2) 0.034(2) 0.0123(17) 0.0087(17) 0.0095(17)
N4 0.035(2) 0.033(2) 0.032(2) 0.0114(18) 0.0098(16) 0.0108(17)
C1 0.047(3) 0.032(3) 0.025(2) 0.016(2) 0.014(2) 0.005(2)
C2 0.041(3) 0.024(2) 0.035(3) 0.009(2) 0.017(2) 0.0076(19)
C3 0.034(2) 0.023(2) 0.042(3) 0.0075(19) 0.016(2) 0.010(2)
C4 0.036(3) 0.034(3) 0.063(3) 0.015(2) 0.014(2) 0.016(2)
C5 0.059(4) 0.039(3) 0.089(5) 0.028(3) 0.035(3) 0.021(3)
C6 0.079(4) 0.039(3) 0.065(4) 0.029(3) 0.041(3) 0.007(3)
C7 0.066(4) 0.037(3) 0.046(3) 0.020(3) 0.027(3) 0.011(2)
C8 0.042(3) 0.056(3) 0.044(3) 0.013(3) 0.003(2) 0.022(3)
C9 0.048(3) 0.066(4) 0.053(4) 0.012(3) -0.009(3) 0.015(3)
C10 0.055(4) 0.082(4) 0.041(3) 0.031(3) -0.002(3) 0.018(3)
C11 0.054(3) 0.061(3) 0.040(3) 0.036(3) 0.012(2) 0.023(3)
C12 0.070(4) 0.093(5) 0.040(3) 0.042(4) 0.020(3) 0.039(3)
C13 0.078(4) 0.073(4) 0.057(4) 0.043(4) 0.038(3) 0.048(3)
C14 0.053(3) 0.039(3) 0.046(3) 0.027(2) 0.025(2) 0.019(2)
C15 0.068(4) 0.042(3) 0.062(4) 0.030(3) 0.040(3) 0.027(3)
C16 0.040(3) 0.038(3) 0.066(4) 0.007(2) 0.024(3) 0.013(3)
C17 0.045(3) 0.039(3) 0.044(3) 0.014(2) 0.010(2) 0.005(2)
C18 0.048(3) 0.030(2) 0.035(3) 0.026(2) 0.019(2) 0.014(2)
C19 0.041(3) 0.041(3) 0.035(3) 0.024(2) 0.012(2) 0.016(2)
C20 0.045(3) 0.038(3) 0.050(3) 0.011(2) 0.014(2) 0.016(2)
C21 0.070(4) 0.031(3) 0.068(4) 0.015(3) 0.022(3) 0.013(3)
C22 0.074(4) 0.042(3) 0.048(3) 0.032(3) 0.017(3) 0.011(2)
C23 0.052(3) 0.048(3) 0.032(3) 0.028(3) 0.014(2) 0.015(2)
C24 0.061(3) 0.063(4) 0.042(3) 0.040(3) 0.021(3) 0.016(3)
C25 0.041(3) 0.070(4) 0.048(3) 0.031(3) 0.022(2) 0.025(3)
C26 0.033(3) 0.052(3) 0.035(3) 0.017(2) 0.012(2) 0.020(2)
C27 0.035(3) 0.062(4) 0.057(3) 0.014(3) 0.020(2) 0.030(3)
C28 0.041(3) 0.042(3) 0.058(3) 0.004(2) 0.015(3) 0.018(3)
C29 0.046(3) 0.035(3) 0.047(3) 0.013(2) 0.011(2) 0.016(2)
C30 0.033(2) 0.039(3) 0.021(2) 0.015(2) 0.0008(18) 0.0107(19)
C31 0.037(3) 0.041(3) 0.023(2) 0.019(2) 0.0049(19) 0.012(2)

loop_
_atom_type_symbol
_atom_type_description
_atom_type_scat_dispersion_real
_atom_type_scat_dispersion_imag
_atom_type_scat_source
C C 0.0033 0.0016 'International Tables Vol C Tables 4.2.6.8 and 6.1.1.4'
H H 0.0000 0.0000 'International Tables Vol C Tables 4.2.6.8 and 6.1.1.4'
N N 0.0061 0.0033 'International Tables Vol C Tables 4.2.6.8 and 6.1.1.4'
O O 0.0106 0.0060 'International Tables Vol C Tables 4.2.6.8 and 6.1.1.4'
S S 0.1246 0.1234 'International Tables Vol C Tables 4.2.6.8 and 6.1.1.4'
Mn Mn 0.3368 0.7283 'International Tables Vol C Tables 4.2.6.8 and 6.1.1.4'

loop_
_geom_angle_atom_site_label_1
_geom_angle_atom_site_label_2
_geom_angle_atom_site_label_3
_geom_angle
O1 Mn1 O6 77.97(12)
O1 Mn1 N4 103.12(12)
O6 Mn1 N4 107.20(14)
O1 Mn1 N2 99.11(12)
O6 Mn1 N2 91.79(14)
N4 Mn1 N2 153.24(13)
O1 Mn1 N3 162.04(12)
O6 Mn1 N3 86.39(12)
N4 Mn1 N3 72.96(13)
N2 Mn1 N3 90.07(12)
O1 Mn1 N1 99.12(12)
O6 Mn1 N1 163.50(14)
N4 Mn1 N1 89.30(13)
N2 Mn1 N1 72.49(13)
N3 Mn1 N1 98.36(13)
O5 S1 O3 113.7(2)
O5 S1 O4 111.6(2)
O3 S1 O4 112.9(2)
O5 S1 C3 105.1(2)
O3 S1 C3 105.8(2)
O4 S1 C3 106.93(19)
C1 O1 Mn1 130.0(3)
Mn1 O6 H6A 111(3)
Mn1 O6 H6B 134(3)
H6A O6 H6B 104(5)
H7A O7 H7B 105(5)
H8A O8 H8B 99(5)
H9A O9 H9B 99(2)
C8 N1 C19 117.8(4)
C8 N1 Mn1 126.8(3)
C19 N1 Mn1 115.3(3)
C17 N2 C18 118.1(4)
C17 N2 Mn1 125.9(3)
C18 N2 Mn1 116.0(3)
C20 N3 C31 117.5(4)
C20 N3 Mn1 127.4(3)
C31 N3 Mn1 115.1(3)
C29 N4 C30 117.7(4)
C29 N4 Mn1 126.5(3)
C30 N4 Mn1 115.7(3)
O2 C1 O1 124.7(4)
O2 C1 C2 118.8(4)
O1 C1 C2 116.4(4)
C7 C2 C3 118.9(4)
C7 C2 C1 116.4(4)
C3 C2 C1 124.7(4)
C4 C3 C2 120.1(4)
C4 C3 S1 117.2(4)
C2 C3 S1 122.5(3)
C3 C4 C5 120.3(5)
C3 C4 H4 119.9
C5 C4 H4 119.9
C6 C5 C4 119.8(5)
C6 C5 H5 120.1
C4 C5 H5 120.1
C5 C6 C7 120.3(5)
C5 C6 H6 119.8
C7 C6 H6 119.8
C2 C7 C6 120.5(5)
C2 C7 H7 119.7
C6 C7 H7 119.7
N1 C8 C9 123.6(5)
N1 C8 H8 118.2
C9 C8 H8 118.2
C10 C9 C8 119.0(5)
C10 C9 H9 120.5
C8 C9 H9 120.5
C9 C10 C11 120.3(5)
C9 C10 H10 119.8
C11 C10 H10 119.8
C10 C11 C19 116.8(5)
C10 C11 C12 123.9(5)
C19 C11 C12 119.3(5)
C13 C12 C11 121.7(5)
C13 C12 H12 119.1
C11 C12 H12 119.1
C12 C13 C14 120.8(5)
C12 C13 H13 119.6
C14 C13 H13 119.6
C15 C14 C18 117.1(5)
C15 C14 C13 123.5(5)
C18 C14 C13 119.4(5)
C16 C15 C14 120.1(4)
C16 C15 H15 120.0
C14 C15 H15 120.0
C15 C16 C17 119.5(5)
C15 C16 H16 120.3
C17 C16 H16 120.3
N2 C17 C16 122.8(5)
N2 C17 H17 118.6
C16 C17 H17 118.6
N2 C18 C14 122.4(4)
N2 C18 C19 117.9(4)
C14 C18 C19 119.7(4)
N1 C19 C11 122.5(4)
N1 C19 C18 118.4(4)
C11 C19 C18 119.0(4)
N3 C20 C21 123.4(5)
N3 C20 H20 118.3
C21 C20 H20 118.3
C22 C21 C20 119.4(5)
C22 C21 H21 120.3
C20 C21 H21 120.3
C21 C22 C23 119.6(5)
C21 C22 H22 120.2
C23 C22 H22 120.2
C22 C23 C31 117.1(4)
C22 C23 C24 123.0(5)
C31 C23 C24 119.8(4)
C25 C24 C23 120.2(5)
C25 C24 H24 119.9
C23 C24 H24 119.9
C24 C25 C26 122.2(5)
C24 C25 H25 118.9
C26 C25 H25 118.9
C30 C26 C27 117.5(4)
C30 C26 C25 119.1(4)
C27 C26 C25 123.4(4)
C28 C27 C26 119.7(4)
C28 C27 H27 120.2
C26 C27 H27 120.2
C27 C28 C29 119.2(5)
C27 C28 H28 120.4
C29 C28 H28 120.4
N4 C29 C28 123.4(5)
N4 C29 H29 118.3
C28 C29 H29 118.3
N4 C30 C26 122.5(4)
N4 C30 C31 118.1(4)
C26 C30 C31 119.5(4)
N3 C31 C23 123.0(4)
N3 C31 C30 117.8(4)
C23 C31 C30 119.2(4)

loop_
_geom_bond_atom_site_label_1
_geom_bond_atom_site_label_2
_geom_bond_distance
Mn1 O1 2.103(3)
Mn1 O6 2.165(3)
Mn1 N4 2.268(3)
Mn1 N2 2.284(3)
Mn1 N3 2.299(3)
Mn1 N1 2.301(4)
S1 O5 1.438(3)
S1 O3 1.440(3)
S1 O4 1.459(3)
S1 C3 1.785(4)
O1 C1 1.258(5)
O2 C1 1.245(5)
O6 H6A 0.83(4)
O6 H6B 0.84(2)
O7 H7A 0.85(2)
O7 H7B 0.84(2)
O8 H8A 0.85(2)
O8 H8B 0.84(4)
O9 H9A 0.91(4)
O9 H9B 0.88(4)
N1 C8 1.315(6)
N1 C19 1.355(5)
N2 C17 1.328(5)
N2 C18 1.360(5)
N3 C20 1.332(5)
N3 C31 1.354(5)
N4 C29 1.325(5)
N4 C30 1.362(5)
C1 C2 1.521(6)
C2 C7 1.382(6)
C2 C3 1.392(6)
C3 C4 1.380(6)
C4 C5 1.390(7)
C4 H4 0.9300
C5 C6 1.359(8)
C5 H5 0.9300
C6 C7 1.391(7)
C6 H6 0.9300
C7 H7 0.9300
C8 C9 1.395(7)
C8 H8 0.9300
C9 C10 1.343(7)
C9 H9 0.9300
C10 C11 1.402(7)
C10 H10 0.9300
C11 C19 1.413(6)
C11 C12 1.417(7)
C12 C13 1.342(7)
C12 H12 0.9300
C13 C14 1.421(7)
C13 H13 0.9300
C14 C15 1.401(7)
C14 C18 1.409(6)
C15 C16 1.354(7)
C15 H15 0.9300
C16 C17 1.392(7)
C16 H16 0.9300
C17 H17 0.9300
C18 C19 1.431(6)
C20 C21 1.386(7)
C20 H20 0.9300
C21 C22 1.361(7)
C21 H21 0.9300
C22 C23 1.404(7)
C22 H22 0.9300
C23 C31 1.407(6)
C23 C24 1.430(7)
C24 C25 1.338(7)
C24 H24 0.9300
C25 C26 1.428(6)
C25 H25 0.9300
C26 C30 1.400(6)
C26 C27 1.408(6)
C27 C28 1.353(7)
C27 H27 0.9300
C28 C29 1.393(6)
C28 H28 0.9300
C29 H29 0.9300
C30 C31 1.443(6)

loop_
_geom_hbond_atom_site_label_D
_geom_hbond_atom_site_label_H
_geom_hbond_atom_site_label_A
_geom_hbond_site_symmetry_A
_geom_hbond_distance_DH
_geom_hbond_distance_HA
_geom_hbond_distance_DA
_geom_hbond_angle_DHA
O9 H9B O5 . 0.88(4) 1.95(4) 2.832(6) 176(4)
O9 H9A O8 2_666 0.91(4) 2.08(3) 2.822(8) 137(4)
O8 H8B O3 . 0.84(4) 2.12(2) 2.955(6) 171(5)
O8 H8A O7 . 0.85(2) 1.98(2) 2.809(7) 167(5)
O7 H7B O2 . 0.84(2) 1.97(3) 2.757(6) 157(5)
O7 H7A O2 2_665 0.85(2) 2.05(3) 2.858(6) 158(5)
O6 H6B O4 2_776 0.84(2) 1.93(2) 2.770(4) 177(5)
O6 H6A O4 . 0.83(4) 1.98(2) 2.798(4) 167(5)
